data_7125286
loop_
_publ_author_name
'Wang, Shitao'
'Li, Xuexiang'
'Hou, Xueqing'
'Sun, Yantao'
'Shao, Xiangfeng'

_publ_section_title
;
 Tritellurasumanene: ultrasound assisted one-pot synthesis and extended
 valence adducts with bromine.
;
_journal_issue 100
_journal_name_full 'Chemical communications (Cambridge, England)'
_journal_page_first 14486
_journal_page_last 14489
_journal_paper_doi 10.1039/c6cc08170c
_journal_volume 52
_journal_year 2016
_chemical_formula_moiety 'C30 H32 O6 Te2'
_chemical_formula_sum 'C30 H32 O6 Te2'
_chemical_formula_weight 743.76
_chemical_melting_point 400
_chemical_name_common 2-2Te
_chemical_name_systematic
;
2-2Te
;
_chemical_properties_physical ', Oxygen-sensitive'
_space_group_IT_number 14
_space_group_name_Hall '-P 2yn'
_space_group_name_H-M_alt 'P 1 21/n 1'
_symmetry_cell_setting monoclinic
_symmetry_space_group_name_H-M 'P 1 21/n 1'
_atom_sites_solution_hydrogens geom
_atom_sites_solution_primary direct
_atom_sites_solution_secondary difmap
_audit_creation_method SHELXL-97
_audit_update_record
;
2016-10-08 deposited with the CCDC.
2016-11-23 downloaded from the CCDC.
;
_cell_angle_alpha 90.00
_cell_angle_beta 95.20(4)
_cell_angle_gamma 90.00
_cell_formula_units_Z 4
_cell_length_a 8.3225(3)
_cell_length_b 15.0760(6)
_cell_length_c 23.2305(9)
_cell_measurement_reflns_used 6382
_cell_measurement_temperature 293(2)
_cell_measurement_theta_max 70.6500
_cell_measurement_theta_min 4.8050
_cell_volume 2902.7(3)
_computing_cell_refinement
;
CrysAlisPro, Agilent Technologies,
Version 1.171.36.28 (release 01-02-2013 CrysAlis171 .NET)
(compiled Feb  1 2013,16:14:44)
;
_computing_data_collection
;
CrysAlisPro, Agilent Technologies,
Version 1.171.36.28 (release 01-02-2013 CrysAlis171 .NET)
(compiled Feb  1 2013,16:14:44)
;
_computing_data_reduction
;
CrysAlisPro, Agilent Technologies,
Version 1.171.36.28 (release 01-02-2013 CrysAlis171 .NET)
(compiled Feb  1 2013,16:14:44)
;
_computing_molecular_graphics Ortep3w
_computing_publication_material Ortep3w
_computing_structure_refinement 'SHELXL-97 (Sheldrick, 1997)'
_computing_structure_solution SIR2004
_diffrn_ambient_temperature 293(2)
_diffrn_detector_area_resol_mean 16.0733
_diffrn_measured_fraction_theta_full 0.992
_diffrn_measured_fraction_theta_max 0.992
_diffrn_measurement_device_type 'SuperNova, Dual, Cu at zero, Eos'
_diffrn_measurement_method '\w scans'
_diffrn_radiation_monochromator mirror
_diffrn_radiation_source 'fine-focus sealed tube'
_diffrn_radiation_type CuK\a
_diffrn_radiation_wavelength 1.54180
_diffrn_reflns_av_R_equivalents 0.0578
_diffrn_reflns_av_sigmaI/netI 0.0537
_diffrn_reflns_limit_h_max 10
_diffrn_reflns_limit_h_min -10
_diffrn_reflns_limit_k_max 18
_diffrn_reflns_limit_k_min -12
_diffrn_reflns_limit_l_max 26
_diffrn_reflns_limit_l_min -28
_diffrn_reflns_number 14447
_diffrn_reflns_theta_full 70.74
_diffrn_reflns_theta_max 70.74
_diffrn_reflns_theta_min 3.50
_exptl_absorpt_coefficient_mu 16.197
_exptl_absorpt_correction_T_max 0.1321
_exptl_absorpt_correction_T_min 0.0785
_exptl_absorpt_correction_type multi-scan
_exptl_absorpt_process_details
;
CrysAlisPro, Agilent Technologies,
Version 1.171.36.28 (release 01-02-2013 CrysAlis171 .NET)
(compiled Feb  1 2013,16:14:44)
Empirical absorption correction using spherical harmonics,
 implemented in SCALE3 ABSPACK scaling algorithm.
;
_exptl_crystal_colour 'pale yellow'
_exptl_crystal_density_diffrn 1.702
_exptl_crystal_density_meas ?
_exptl_crystal_density_method 'not measured'
_exptl_crystal_description prism
_exptl_crystal_F_000 1456
_exptl_crystal_preparation ', Luminescent'
_exptl_crystal_recrystallization_method 'Re-crystallisation from solvent: dichloromethane'
_exptl_crystal_size_max 0.32
_exptl_crystal_size_mid 0.22
_exptl_crystal_size_min 0.21
_refine_diff_density_max 2.160
_refine_diff_density_min -1.726
_refine_diff_density_rms 0.214
_refine_ls_extinction_method none
_refine_ls_goodness_of_fit_ref 1.086
_refine_ls_hydrogen_treatment constr
_refine_ls_matrix_type full
_refine_ls_number_parameters 343
_refine_ls_number_reflns 5536
_refine_ls_number_restraints 0
_refine_ls_restrained_S_all 1.086
_refine_ls_R_factor_all 0.0699
_refine_ls_R_factor_gt 0.0664
_refine_ls_shift/su_max 0.000
_refine_ls_shift/su_mean 0.000
_refine_ls_structure_factor_coef Fsqd
_refine_ls_weighting_details 'calc w=1/[\s^2^(Fo^2^)+(0.1179P)^2^+8.4443P] where P=(Fo^2^+2Fc^2^)/3'
_refine_ls_weighting_scheme calc
_refine_ls_wR_factor_gt 0.1805
_refine_ls_wR_factor_ref 0.1857
_reflns_number_gt 5103
_reflns_number_total 5536
_reflns_threshold_expression >2sigma(I)
_cod_data_source_file c6cc08170c2.cif
_cod_data_source_block 2-2Te
_cod_depositor_comments
;
The following automatic conversions were performed:

data item '_exptl_crystal_density_meas' value 'not measured' was
changed to '?' -- the value is perceived as not measured.

Automatic conversion script
Id: cif_fix_values 6909 2019-04-08 15:41:33Z antanas 
;
_cod_original_cell_volume 2902.74(19)
_cod_original_sg_symbol_H-M P21/n
_cod_database_code 7125286

loop_
_symmetry_equiv_pos_as_xyz
'x, y, z'
'-x+1/2, y+1/2, -z+1/2'
'-x, -y, -z'
'x-1/2, -y-1/2, z-1/2'

loop_
_atom_site_label
_atom_site_type_symbol
_atom_site_fract_x
_atom_site_fract_y
_atom_site_fract_z
_atom_site_U_iso_or_equiv
_atom_site_adp_type
_atom_site_occupancy
_atom_site_symmetry_multiplicity
_atom_site_calc_flag
_atom_site_refinement_flags
C1 C 0.2716(7) -0.0069(5) 0.1330(3) 0.0273(12) Uani 1 1 d .
C2 C 0.1892(7) -0.0897(5) 0.1410(2) 0.0269(12) Uani 1 1 d .
C3 C 0.2465(8) -0.1665(5) 0.1186(3) 0.0288(13) Uani 1 1 d .
C4 C 0.3880(7) -0.1638(4) 0.0870(3) 0.0264(12) Uani 1 1 d .
C5 C 0.4736(7) -0.0860(4) 0.0795(2) 0.0240(11) Uani 1 1 d .
C6 C 0.4124(7) -0.0029(4) 0.1034(2) 0.0263(12) Uani 1 1 d .
C7 C 0.0545(7) -0.0912(5) 0.1723(3) 0.0296(13) Uani 1 1 d .
C8 C -0.0221(8) -0.1713(5) 0.1824(3) 0.0340(14) Uani 1 1 d .
C9 C 0.0387(8) -0.2512(5) 0.1599(3) 0.0349(15) Uani 1 1 d .
C10 C 0.1715(8) -0.2471(5) 0.1275(3) 0.0316(13) Uani 1 1 d .
C11 C 0.4402(8) -0.2461(4) 0.0663(3) 0.0287(13) Uani 1 1 d .
C12 C 0.5770(8) -0.2506(4) 0.0373(3) 0.0280(12) Uani 1 1 d .
C13 C 0.6655(7) -0.1722(5) 0.0300(3) 0.0280(12) Uani 1 1 d .
C14 C 0.6140(8) -0.0914(4) 0.0502(2) 0.0268(12) Uani 1 1 d .
H14 H 0.6729 -0.0403 0.0444 0.032 Uiso 1 1 calc R
C15 C 0.4866(7) 0.0807(4) 0.1004(3) 0.0266(12) Uani 1 1 d .
H15 H 0.5814 0.0860 0.0823 0.032 Uiso 1 1 calc R
C16 C 0.4204(8) 0.1551(4) 0.1240(3) 0.0297(13) Uani 1 1 d .
C17 C 0.2730(8) 0.1502(4) 0.1505(3) 0.0288(13) Uani 1 1 d .
C18 C 0.2031(7) 0.0680(4) 0.1558(3) 0.0281(12) Uani 1 1 d .
C19 C -0.2970(10) -0.2021(10) 0.1927(4) 0.066(3) Uani 1 1 d .
H19A H -0.2842 -0.2578 0.1728 0.079 Uiso 1 1 calc R
H19B H -0.3405 -0.1588 0.1646 0.079 Uiso 1 1 calc R
C20 C -0.4073(12) -0.2138(8) 0.2366(4) 0.060(3) Uani 1 1 d .
H20A H -0.5097 -0.2337 0.2189 0.090 Uiso 1 1 calc R
H20B H -0.4211 -0.1583 0.2558 0.090 Uiso 1 1 calc R
H20C H -0.3646 -0.2571 0.2641 0.090 Uiso 1 1 calc R
C21 C 0.0111(10) -0.3682(5) 0.2249(3) 0.0420(17) Uani 1 1 d .
H21A H -0.0222 -0.3281 0.2542 0.050 Uiso 1 1 calc R
H21B H 0.1270 -0.3764 0.2312 0.050 Uiso 1 1 calc R
C22 C -0.0734(13) -0.4552(6) 0.2280(4) 0.055(2) Uani 1 1 d .
H22A H -0.0475 -0.4811 0.2654 0.082 Uiso 1 1 calc R
H22B H -0.0393 -0.4942 0.1988 0.082 Uiso 1 1 calc R
H22C H -0.1878 -0.4462 0.2217 0.082 Uiso 1 1 calc R
C23 C 0.7640(13) -0.3694(6) 0.0455(5) 0.061(3) Uani 1 1 d .
H23A H 0.8548 -0.3292 0.0445 0.073 Uiso 1 1 calc R
H23B H 0.7458 -0.3797 0.0856 0.073 Uiso 1 1 calc R
C24 C 0.7986(19) -0.4509(8) 0.0185(9) 0.102(5) Uani 1 1 d .
H24A H 0.8932 -0.4770 0.0384 0.153 Uiso 1 1 calc R
H24B H 0.8170 -0.4402 -0.0211 0.153 Uiso 1 1 calc R
H24C H 0.7088 -0.4906 0.0201 0.153 Uiso 1 1 calc R
C25 C 0.9121(7) -0.1112(5) 0.0013(3) 0.0294(13) Uani 1 1 d .
H25A H 0.9431 -0.0912 0.0405 0.035 Uiso 1 1 calc R
H25B H 0.8635 -0.0619 -0.0207 0.035 Uiso 1 1 calc R
C26 C 1.0574(8) -0.1452(5) -0.0262(3) 0.0324(14) Uani 1 1 d .
H26A H 1.1354 -0.0984 -0.0274 0.049 Uiso 1 1 calc R
H26B H 1.0250 -0.1648 -0.0649 0.049 Uiso 1 1 calc R
H26C H 1.1043 -0.1938 -0.0040 0.049 Uiso 1 1 calc R
C27 C 0.6407(8) 0.2485(5) 0.1022(3) 0.0341(14) Uani 1 1 d .
H27A H 0.6352 0.2291 0.0622 0.041 Uiso 1 1 calc R
H27B H 0.7223 0.2137 0.1244 0.041 Uiso 1 1 calc R
C28 C 0.6824(10) 0.3452(5) 0.1063(5) 0.051(2) Uani 1 1 d .
H28A H 0.7851 0.3549 0.0916 0.077 Uiso 1 1 calc R
H28B H 0.6876 0.3636 0.1460 0.077 Uiso 1 1 calc R
H28C H 0.6012 0.3790 0.0840 0.077 Uiso 1 1 calc R
C29 C 0.1789(9) 0.3011(5) 0.1427(4) 0.0409(16) Uani 1 1 d .
H29A H 0.0637 0.3109 0.1351 0.049 Uiso 1 1 calc R
H29B H 0.2246 0.2955 0.1059 0.049 Uiso 1 1 calc R
C30 C 0.2548(12) 0.3779(6) 0.1757(5) 0.056(2) Uani 1 1 d .
H30A H 0.2357 0.4314 0.1537 0.084 Uiso 1 1 calc R
H30B H 0.3689 0.3682 0.1828 0.084 Uiso 1 1 calc R
H30C H 0.2086 0.3835 0.2119 0.084 Uiso 1 1 calc R
O1 O -0.1438(6) -0.1726(4) 0.2183(2) 0.0404(12) Uani 1 1 d .
O2 O -0.0317(6) -0.3321(4) 0.1680(2) 0.0399(12) Uani 1 1 d .
O3 O 0.6221(6) -0.3306(3) 0.0153(2) 0.0349(10) Uani 1 1 d .
O4 O 0.8010(5) -0.1835(3) 0.0017(2) 0.0311(9) Uani 1 1 d .
O5 O 0.4880(6) 0.2372(3) 0.1245(2) 0.0350(10) Uani 1 1 d .
O6 O 0.2077(7) 0.2212(4) 0.1758(2) 0.0406(12) Uani 1 1 d .
Te1 Te -0.00068(5) 0.03768(3) 0.198952(18) 0.03641(18) Uani 1 1 d .
Te2 Te 0.29005(6) -0.35091(3) 0.087852(19) 0.03760(18) Uani 1 1 d .

loop_
_atom_site_aniso_label
_atom_site_aniso_U_11
_atom_site_aniso_U_22
_atom_site_aniso_U_33
_atom_site_aniso_U_23
_atom_site_aniso_U_13
_atom_site_aniso_U_12
C1 0.024(3) 0.041(3) 0.017(3) 0.005(2) 0.004(2) 0.004(2)
C2 0.023(3) 0.042(3) 0.016(3) 0.009(2) 0.004(2) -0.002(2)
C3 0.023(3) 0.043(3) 0.021(3) 0.001(2) 0.005(2) -0.006(2)
C4 0.023(3) 0.040(3) 0.017(3) 0.001(2) 0.003(2) -0.003(2)
C5 0.020(3) 0.037(3) 0.014(2) 0.002(2) 0.002(2) 0.002(2)
C6 0.020(3) 0.042(3) 0.017(3) 0.002(2) 0.006(2) 0.004(2)
C7 0.021(3) 0.047(4) 0.022(3) 0.001(3) 0.006(2) 0.003(2)
C8 0.030(3) 0.056(4) 0.017(3) 0.006(3) 0.005(2) -0.007(3)
C9 0.031(3) 0.052(4) 0.022(3) 0.007(3) 0.002(2) -0.014(3)
C10 0.030(3) 0.047(4) 0.017(3) -0.001(2) 0.003(2) -0.002(3)
C11 0.029(3) 0.033(3) 0.025(3) -0.003(2) 0.009(2) -0.011(2)
C12 0.033(3) 0.032(3) 0.019(3) -0.004(2) 0.002(2) -0.004(2)
C13 0.025(3) 0.042(3) 0.018(3) -0.001(2) 0.005(2) -0.002(2)
C14 0.028(3) 0.035(3) 0.018(3) 0.000(2) 0.008(2) 0.000(2)
C15 0.022(3) 0.039(3) 0.019(3) 0.002(2) 0.005(2) 0.004(2)
C16 0.028(3) 0.038(3) 0.024(3) 0.003(2) 0.009(2) 0.004(2)
C17 0.025(3) 0.039(3) 0.023(3) 0.007(2) 0.011(2) 0.010(2)
C18 0.022(3) 0.042(3) 0.021(3) 0.004(2) 0.010(2) 0.011(2)
C19 0.029(4) 0.141(10) 0.030(4) 0.006(5) 0.008(3) -0.012(5)
C20 0.052(5) 0.087(7) 0.045(5) -0.011(5) 0.025(4) -0.031(5)
C21 0.046(4) 0.044(4) 0.035(4) 0.011(3) 0.003(3) -0.004(3)
C22 0.065(6) 0.054(5) 0.048(5) 0.006(4) 0.019(4) -0.003(4)
C23 0.069(6) 0.031(4) 0.079(7) -0.012(4) -0.014(5) 0.009(4)
C24 0.092(10) 0.047(6) 0.168(17) -0.015(8) 0.011(10) 0.018(6)
C25 0.025(3) 0.042(3) 0.024(3) 0.003(2) 0.012(2) 0.005(3)
C26 0.027(3) 0.043(4) 0.029(3) -0.003(3) 0.013(3) 0.002(3)
C27 0.028(3) 0.040(4) 0.035(3) 0.006(3) 0.009(3) 0.000(3)
C28 0.037(4) 0.045(4) 0.073(6) 0.007(4) 0.010(4) 0.001(3)
C29 0.037(4) 0.040(4) 0.047(4) -0.004(3) 0.009(3) 0.010(3)
C30 0.062(5) 0.048(5) 0.062(6) -0.010(4) 0.020(4) -0.001(4)
O1 0.029(2) 0.067(3) 0.027(2) 0.004(2) 0.0123(19) -0.009(2)
O2 0.041(3) 0.058(3) 0.020(2) 0.005(2) 0.0037(19) -0.017(2)
O3 0.040(3) 0.035(2) 0.030(2) -0.0115(19) 0.006(2) -0.001(2)
O4 0.029(2) 0.038(2) 0.029(2) -0.0041(18) 0.0153(18) -0.0006(19)
O5 0.037(3) 0.033(2) 0.037(3) -0.0024(19) 0.016(2) -0.0003(19)
O6 0.048(3) 0.044(3) 0.033(3) 0.002(2) 0.021(2) 0.011(2)
Te1 0.0292(3) 0.0532(3) 0.0297(3) 0.00660(17) 0.01812(18) 0.00758(17)
Te2 0.0422(3) 0.0382(3) 0.0337(3) -0.00478(16) 0.0107(2) -0.01255(17)

loop_
_atom_type_symbol
_atom_type_description
_atom_type_scat_dispersion_real
_atom_type_scat_dispersion_imag
_atom_type_scat_source
C C 0.0181 0.0091 'International Tables Vol C Tables 4.2.6.8 and 6.1.1.4'
H H 0.0000 0.0000 'International Tables Vol C Tables 4.2.6.8 and 6.1.1.4'
O O 0.0492 0.0322 'International Tables Vol C Tables 4.2.6.8 and 6.1.1.4'
Te Te -0.1759 6.3531 'International Tables Vol C Tables 4.2.6.8 and 6.1.1.4'

loop_
_geom_angle_atom_site_label_1
_geom_angle_atom_site_label_2
_geom_angle_atom_site_label_3
_geom_angle
C18 C1 C6 122.5(6)
C18 C1 C2 115.9(6)
C6 C1 C2 121.6(6)
C3 C2 C7 120.6(6)
C3 C2 C1 119.7(6)
C7 C2 C1 119.7(6)
C2 C3 C10 120.3(6)
C2 C3 C4 119.8(6)
C10 C3 C4 119.9(6)
C5 C4 C11 121.4(6)
C5 C4 C3 122.5(6)
C11 C4 C3 116.1(6)
C4 C5 C14 118.0(6)
C4 C5 C6 118.0(5)
C14 C5 C6 124.1(6)
C15 C6 C1 116.7(6)
C15 C6 C5 124.9(5)
C1 C6 C5 118.4(6)
C2 C7 C8 120.2(6)
C2 C7 Te1 110.4(5)
C8 C7 Te1 129.4(5)
O1 C8 C7 119.3(7)
O1 C8 C9 121.2(6)
C7 C8 C9 119.2(6)
O2 C9 C10 118.9(7)
O2 C9 C8 122.1(6)
C10 C9 C8 119.0(6)
C3 C10 C9 120.6(7)
C3 C10 Te2 110.5(5)
C9 C10 Te2 128.9(6)
C12 C11 C4 120.3(6)
C12 C11 Te2 127.9(5)
C4 C11 Te2 111.7(4)
C11 C12 O3 119.5(6)
C11 C12 C13 118.7(6)
O3 C12 C13 121.8(6)
O4 C13 C14 124.5(6)
O4 C13 C12 114.6(6)
C14 C13 C12 120.9(6)
C13 C14 C5 120.7(6)
C16 C15 C6 120.9(6)
O5 C16 C15 124.2(6)
O5 C16 C17 114.6(6)
C15 C16 C17 121.2(6)
O6 C17 C18 118.8(6)
O6 C17 C16 122.7(6)
C18 C17 C16 118.1(6)
C17 C18 C1 120.3(6)
C17 C18 Te1 127.1(5)
C1 C18 Te1 112.5(5)
O1 C19 C20 110.3(7)
O2 C21 C22 107.3(7)
C24 C23 O3 109.0(10)
O4 C25 C26 106.8(5)
O5 C27 C28 107.5(6)
O6 C29 C30 109.3(7)
C8 O1 C19 115.7(6)
C9 O2 C21 112.8(5)
C12 O3 C23 114.4(6)
C13 O4 C25 118.1(5)
C16 O5 C27 119.2(5)
C17 O6 C29 118.8(5)
C18 Te1 C7 81.5(3)
C11 Te2 C10 81.8(3)

loop_
_geom_bond_atom_site_label_1
_geom_bond_atom_site_label_2
_geom_bond_distance
C1 C18 1.392(9)
C1 C6 1.413(8)
C1 C2 1.444(9)
C2 C3 1.372(10)
C2 C7 1.390(9)
C3 C10 1.390(10)
C3 C4 1.444(8)
C4 C5 1.392(9)
C4 C11 1.413(9)
C5 C14 1.406(8)
C5 C6 1.478(9)
C6 C15 1.408(9)
C7 C8 1.396(10)
C7 Te1 2.102(7)
C8 O1 1.370(8)
C8 C9 1.424(11)
C9 O2 1.373(9)
C9 C10 1.394(10)
C10 Te2 2.107(7)
C11 C12 1.375(9)
C11 Te2 2.104(6)
C12 O3 1.376(8)
C12 C13 1.412(9)
C13 O4 1.366(8)
C13 C14 1.387(9)
C15 C16 1.385(9)
C16 O5 1.359(8)
C16 C17 1.425(9)
C17 O6 1.358(8)
C17 C18 1.380(10)
C18 Te1 2.097(6)
C19 O1 1.428(10)
C19 C20 1.442(11)
C21 O2 1.442(9)
C21 C22 1.494(12)
C23 C24 1.420(15)
C23 O3 1.442(11)
C25 O4 1.429(8)
C25 C26 1.508(8)
C27 O5 1.426(8)
C27 C28 1.500(10)
C29 O6 1.439(9)
C29 C30 1.498(12)
